data_7063958
loop_
_publ_author_name
'Rizbayeva, Tanzilya'
'Smolobochkin, Andrey'
'Gazizov, Almir'
'Babaeva, Olga'
'Lyubina, Anna'
'Sapunova, Anastasiia'
'Voloshina, Alexandra'
'Gerasimova, Daria'
'Burilov, Alexander'
'Pudovik, Michail'

_publ_section_title
;
 Diastereospecific cyclization of 3-arylidene-1-pyrrolinium salts
 containing an alkyltriarylphosphonium fragment: a path to the synthesis
 of new pyrrolizidine derivatives
;
_journal_issue 34
_journal_name_full 'New Journal of Chemistry'
_journal_page_first 14718
_journal_page_last 14727
_journal_paper_doi 10.1039/D5NJ02552D
_journal_volume 49
_journal_year 2025
_chemical_formula_moiety 'C34 H35 N O P, Br, 2(C3 H6 O)'
_chemical_formula_sum 'C40 H47 Br N O3 P'
_chemical_formula_weight 700.66
_space_group_crystal_system triclinic
_space_group_IT_number 2
_space_group_name_Hall '-P 1'
_space_group_name_H-M_alt 'P -1'
_atom_sites_solution_hydrogens geom
_atom_sites_solution_primary dual
_audit_creation_date 2024-12-16
_audit_creation_method
;
Olex2 1.5
(compiled 2024.02.16 svn.r378c4104 for OlexSys, GUI svn.r6928)
;
_audit_update_record
;
2024-12-17 deposited with the CCDC.	2025-07-28 downloaded from the CCDC.
;
_cell_angle_alpha 99.944(2)
_cell_angle_beta 92.981(2)
_cell_angle_gamma 106.741(2)
_cell_formula_units_Z 4
_cell_length_a 10.3050(4)
_cell_length_b 17.3919(7)
_cell_length_c 21.4516(13)
_cell_measurement_reflns_used 9898
_cell_measurement_temperature 120.00
_cell_measurement_theta_max 29.94
_cell_measurement_theta_min 3.61
_cell_volume 3605.2(3)
_computing_cell_refinement 'SAINT V8.40B (?, 2016)'
_computing_data_reduction 'SAINT V8.40B (?, 2016)'
_computing_molecular_graphics 'Olex2 1.5 (Dolomanov et al., 2009)'
_computing_publication_material 'Olex2 1.5 (Dolomanov et al., 2009)'
_computing_structure_refinement 'XL  (Sheldrick, 2008)'
_computing_structure_solution 'SHELXT 2018/2 (Sheldrick, 2018)'
_diffrn_ambient_temperature 120.00
_diffrn_measured_fraction_theta_full 0.870
_diffrn_measured_fraction_theta_max 0.889
_diffrn_measurement_device_type 'Bruker APEX-II CCD'
_diffrn_measurement_method '\f and \w scans'
_diffrn_radiation_probe x-ray
_diffrn_radiation_type MoK\a
_diffrn_radiation_wavelength 0.71073
_diffrn_reflns_av_R_equivalents 0.0577
_diffrn_reflns_av_unetI/netI 0.0424
_diffrn_reflns_Laue_measured_fraction_full 0.870
_diffrn_reflns_Laue_measured_fraction_max 0.889
_diffrn_reflns_limit_h_max 14
_diffrn_reflns_limit_h_min -14
_diffrn_reflns_limit_k_max 24
_diffrn_reflns_limit_k_min -24
_diffrn_reflns_limit_l_max 11
_diffrn_reflns_limit_l_min -29
_diffrn_reflns_number 128694
_diffrn_reflns_point_group_measured_fraction_full 0.870
_diffrn_reflns_point_group_measured_fraction_max 0.889
_diffrn_reflns_theta_full 25.242
_diffrn_reflns_theta_max 30.028
_diffrn_reflns_theta_min 1.723
_diffrn_source_current 1.4
_diffrn_source_power 0.07
_diffrn_source_voltage 50.0
_diffrn_standards_number 0
_exptl_absorpt_coefficient_mu 1.222
_exptl_absorpt_correction_T_max 0.7460
_exptl_absorpt_correction_T_min 0.4867
_exptl_absorpt_correction_type multi-scan
_exptl_absorpt_process_details
;
SADABS-2016/2 (Bruker,2016/2) was used for absorption correction.
wR2(int) was 0.1316 before and 0.0577 after correction.
The Ratio of minimum to maximum transmission is 0.6524.
The \l/2 correction factor is Not present.
;
_exptl_crystal_colour colourless
_exptl_crystal_colour_primary colourless
_exptl_crystal_density_diffrn 1.291
_exptl_crystal_description prism
_exptl_crystal_F_000 1472
_exptl_crystal_size_max 0.467
_exptl_crystal_size_mid 0.204
_exptl_crystal_size_min 0.09
_refine_diff_density_max 1.494
_refine_diff_density_min -0.832
_refine_diff_density_rms 0.067
_refine_ls_extinction_method none
_refine_ls_goodness_of_fit_ref 1.017
_refine_ls_hydrogen_treatment constr
_refine_ls_matrix_type full
_refine_ls_number_parameters 839
_refine_ls_number_reflns 18756
_refine_ls_number_restraints 0
_refine_ls_restrained_S_all 1.017
_refine_ls_R_factor_all 0.0696
_refine_ls_R_factor_gt 0.0466
_refine_ls_shift/su_max 0.001
_refine_ls_shift/su_mean 0.000
_refine_ls_structure_factor_coef Fsqd
_refine_ls_weighting_details 'w=1/[\s^2^(Fo^2^)+(0.0484P)^2^+3.3777P] where P=(Fo^2^+2Fc^2^)/3'
_refine_ls_weighting_scheme calc
_refine_ls_wR_factor_gt 0.1068
_refine_ls_wR_factor_ref 0.1168
_reflns_Friedel_coverage 0.000
_reflns_number_gt 14383
_reflns_number_total 18756
_reflns_threshold_expression 'I > 2\s(I)'
_cod_data_source_file d5nj02552d2.cif
_cod_data_source_block dp280_0m
_cod_depositor_comments 'Adding full bibliography for 7063950--7063958.cif.'
_cod_database_code 7063958
_shelx_shelxl_version_number 2019/1
_shelx_space_group_comment
;
The symmetry employed for this shelxl refinement is uniquely defined
by the following loop, which should always be used as a source of
symmetry information in preference to the above space-group names.
They are only intended as comments.
;
_shelx_estimated_absorpt_t_max 0.898
_shelx_estimated_absorpt_t_min 0.599
_olex2_refinement_description
;
1. Fixed Uiso
 At 1.2 times of:
  All C(H) groups, All C(H,H) groups
 At 1.5 times of:
  All C(H,H,H) groups
2.a Ternary CH refined with riding coordinates:
 C12(H12), C14(H14), C4(H4), C64(H64)
2.b Secondary CH2 refined with riding coordinates:
 C17(H17A,H17B), C57(H57A,H57B), C63(H63A,H63B), C71(H71A,H71B), C76(H76A,
 H76B), C2(H2A,H2B), C27(H27A,H27B), C33(H33A,H33B), C47(H47A,H47B), C53(H53A,
 H53B)
2.c Aromatic/amide H refined with riding coordinates:
 C5(H5), C6(H6), C7(H7), C11(H11), C13(H13), C16(H16), C23(H23), C24(H24),
 C32(H32), C36(H36), C44(H44), C45(H45), C46(H46), C50(H50), C55(H55), C58(H58),
  C59(H59), C65(H65), C70(H70), C78(H78), C3(H3), C8(H8), C10(H10), C15(H15),
 C20(H20), C21(H21), C22(H22), C34(H34), C40(H40), C41(H41), C42(H42), C43(H43),
  C52(H52), C56(H56), C60(H60), C61(H61), C62(H62), C68(H68), C72(H72), C74(H74)
2.d Idealised Me refined as rotating group:
 C75(H75A,H75B,H75C), C69(H69A,H69B,H69C), C39(H39A,H39B,H39C), C79(H79A,H79B,
 H79C), C19(H19A,H19B,H19C), C37(H37A,H37B,H37C), C9(H9A,H9B,H9C), C77(H77A,
 H77B,H77C), C31(H31A,H31B,H31C), C67(H67A,H67B,H67C)
;
_olex2_submission_special_instructions 'No special instructions were received'

loop_
_space_group_symop_operation_xyz
'x, y, z'
'-x, -y, -z'

loop_
_atom_site_label
_atom_site_type_symbol
_atom_site_fract_x
_atom_site_fract_y
_atom_site_fract_z
_atom_site_U_iso_or_equiv
_atom_site_adp_type
_atom_site_occupancy
_atom_site_site_symmetry_order
_atom_site_calc_flag
_atom_site_refinement_flags_posn
_atom_site_refinement_flags_adp
_atom_site_refinement_flags_occupancy
_atom_site_disorder_assembly
_atom_site_disorder_group
Br1 Br 0.94285(2) 0.04073(2) 0.19913(2) 0.02440(6) Uani 1 1 d . . . . .
Br2 Br 0.53448(2) 0.45117(2) 0.32093(2) 0.02811(6) Uani 1 1 d . . . . .
P1 P 0.84508(5) 0.20589(3) 0.07307(3) 0.01466(10) Uani 1 1 d . . . . .
O4 O 0.7706(2) -0.38931(10) 0.06390(11) 0.0367(4) Uani 1 1 d . . . . .
N1 N 0.7429(2) 0.06323(11) -0.06067(10) 0.0258(4) Uani 1 1 d . . . . .
C5 C 1.0975(2) 0.22661(13) 0.13685(12) 0.0219(4) Uani 1 1 d . . . . .
H5 H 1.075932 0.168656 0.127000 0.026 Uiso 1 1 calc R U . . .
C6 C 1.2179(2) 0.27402(15) 0.17385(13) 0.0283(5) Uani 1 1 d . . . . .
H6 H 1.279021 0.248159 0.189365 0.034 Uiso 1 1 calc R U . . .
C7 C 0.6434(3) 0.26627(17) -0.06858(15) 0.0336(6) Uani 1 1 d . . . . .
H7 H 0.551677 0.260574 -0.082875 0.040 Uiso 1 1 calc R U . . .
C11 C 1.2497(2) 0.35807(17) 0.18829(14) 0.0348(6) Uani 1 1 d . . . . .
H11 H 1.332113 0.389838 0.213752 0.042 Uiso 1 1 calc R U . . .
C12 C 0.84977(18) 0.10229(11) 0.04504(11) 0.0164(4) Uani 1 1 d . . . . .
H12 H 0.867439 0.077088 0.081872 0.020 Uiso 1 1 calc R U . . .
C13 C 0.9125(2) 0.28706(14) -0.02568(13) 0.0251(5) Uani 1 1 d . . . . .
H13 H 1.004697 0.295142 -0.010643 0.030 Uiso 1 1 calc R U . . .
C14 C 0.71950(19) 0.04759(12) 0.00313(11) 0.0186(4) Uani 1 1 d . . . . .
H14 H 0.638017 0.063043 0.017443 0.022 Uiso 1 1 calc R U . . .
C16 C 0.71784(19) -0.07974(12) 0.04614(11) 0.0191(4) Uani 1 1 d . . . . .
H16 H 0.737460 -0.044315 0.086712 0.023 Uiso 1 1 calc R U . . .
C17 C 0.8883(3) 0.07236(17) -0.06649(14) 0.0374(6) Uani 1 1 d . . . . .
H17A H 0.924353 0.111606 -0.094386 0.045 Uiso 1 1 calc R U . . .
H17B H 0.900516 0.018989 -0.084988 0.045 Uiso 1 1 calc R U . . .
C18 C 0.71660(19) -0.16454(12) 0.04684(11) 0.0192(4) Uani 1 1 d . . . . .
C23 C 0.7480(3) 0.30238(18) -0.10170(15) 0.0392(6) Uani 1 1 d . . . . .
H23 H 0.727579 0.320385 -0.139355 0.047 Uiso 1 1 calc R U . . .
C24 C 0.5522(2) 0.22293(15) 0.22303(12) 0.0265(5) Uani 1 1 d . . . . .
H24 H 0.493587 0.227470 0.255313 0.032 Uiso 1 1 calc R U . . .
C25 C 0.8079(2) 0.24947(12) 0.00763(11) 0.0194(4) Uani 1 1 d . . . . .
C30 C 0.69574(19) -0.04486(12) -0.00248(11) 0.0185(4) Uani 1 1 d . . . . .
C32 C 0.7683(2) -0.17962(13) 0.10367(12) 0.0230(4) Uani 1 1 d . . . . .
H32 H 0.794765 -0.136575 0.140060 0.028 Uiso 1 1 calc R U . . .
C36 C 0.6729(2) 0.27676(13) 0.13999(12) 0.0220(4) Uani 1 1 d . . . . .
H36 H 0.697376 0.318112 0.115291 0.026 Uiso 1 1 calc R U . . .
C38 C 0.72141(18) 0.20897(12) 0.12839(11) 0.0169(4) Uani 1 1 d . . . . .
C44 C 0.6002(2) 0.15562(14) 0.21185(12) 0.0242(5) Uani 1 1 d . . . . .
H44 H 0.574497 0.114281 0.236489 0.029 Uiso 1 1 calc R U . . .
C45 C 0.6724(2) 0.23851(13) -0.01473(12) 0.0239(5) Uani 1 1 d . . . . .
H45 H 0.600423 0.211865 0.007286 0.029 Uiso 1 1 calc R U . . .
C46 C 0.6761(2) -0.23021(13) -0.00552(12) 0.0234(5) Uani 1 1 d . . . . .
H46 H 0.638519 -0.222334 -0.044445 0.028 Uiso 1 1 calc R U . . .
C48 C 1.00908(19) 0.26548(12) 0.11443(11) 0.0179(4) Uani 1 1 d . . . . .
C50 C 0.5889(2) 0.28331(14) 0.18762(12) 0.0256(5) Uani 1 1 d . . . . .
H50 H 0.556505 0.329582 0.195944 0.031 Uiso 1 1 calc R U . . .
C51 C 0.7448(2) -0.31884(13) 0.05489(14) 0.0267(5) Uani 1 1 d . . . . .
C55 C 1.0407(2) 0.35044(13) 0.12898(13) 0.0266(5) Uani 1 1 d . . . . .
H55 H 0.979858 0.376694 0.113819 0.032 Uiso 1 1 calc R U . . .
C57 C 0.6558(2) -0.08317(13) -0.07217(12) 0.0242(5) Uani 1 1 d . . . . .
H57A H 0.565121 -0.124947 -0.078815 0.029 Uiso 1 1 calc R U . . .
H57B H 0.723651 -0.108978 -0.089552 0.029 Uiso 1 1 calc R U . . .
C58 C 0.68584(19) 0.14848(13) 0.16469(11) 0.0201(4) Uani 1 1 d . . . . .
H58 H 0.719789 0.102756 0.157284 0.024 Uiso 1 1 calc R U . . .
C59 C 0.8821(3) 0.31264(17) -0.08067(15) 0.0359(6) Uani 1 1 d . . . . .
H59 H 0.953249 0.337241 -0.103982 0.043 Uiso 1 1 calc R U . . .
C63 C 0.6527(3) -0.01013(14) -0.10351(13) 0.0304(5) Uani 1 1 d . . . . .
H63A H 0.685812 -0.016399 -0.146030 0.036 Uiso 1 1 calc R U . . .
H63B H 0.558774 -0.006371 -0.108405 0.036 Uiso 1 1 calc R U . . .
C65 C 1.1613(2) 0.39626(15) 0.16566(15) 0.0356(6) Uani 1 1 d . . . . .
H65 H 1.183790 0.454260 0.175399 0.043 Uiso 1 1 calc R U . . .
C70 C 0.7822(2) -0.25523(13) 0.10843(13) 0.0260(5) Uani 1 1 d . . . . .
H70 H 0.816681 -0.263940 0.147680 0.031 Uiso 1 1 calc R U . . .
C71 C 0.7404(3) -0.45696(15) 0.01061(18) 0.0456(8) Uani 1 1 d . . . . .
H71A H 0.784424 -0.439098 -0.026553 0.055 Uiso 1 1 calc R U . . .
H71B H 0.640749 -0.479497 -0.001514 0.055 Uiso 1 1 calc R U . . .
C75 C 0.7962(5) -0.5207(2) 0.0323(2) 0.0702(12) Uani 1 1 d . . . . .
H75A H 0.779957 -0.567859 -0.002736 0.105 Uiso 1 1 calc R U . . .
H75B H 0.750306 -0.538470 0.068540 0.105 Uiso 1 1 calc R U . . .
H75C H 0.894319 -0.497025 0.045110 0.105 Uiso 1 1 calc R U . . .
C76 C 0.9622(2) 0.10375(13) -0.00008(12) 0.0212(4) Uani 1 1 d . . . . .
H76A H 1.023903 0.160152 0.003904 0.025 Uiso 1 1 calc R U . . .
H76B H 1.016603 0.068106 0.010014 0.025 Uiso 1 1 calc R U . . .
C78 C 0.6899(2) -0.30676(13) -0.00155(13) 0.0270(5) Uani 1 1 d . . . . .
H78 H 0.661651 -0.350437 -0.037466 0.032 Uiso 1 1 calc R U . . .
P2 P 0.65402(5) 0.28702(3) 0.43852(3) 0.01438(10) Uani 1 1 d . . . . .
O1 O 0.76355(18) 0.88772(9) 0.44487(9) 0.0289(4) Uani 1 1 d . . . . .
N2 N 0.7852(2) 0.42878(11) 0.57065(10) 0.0247(4) Uani 1 1 d . . . . .
C1 C 0.79301(19) 0.65766(12) 0.46310(11) 0.0183(4) Uani 1 1 d . . . . .
C2 C 0.6411(2) 0.40613(15) 0.58399(13) 0.0308(5) Uani 1 1 d . . . . .
H2A H 0.624638 0.450667 0.614985 0.037 Uiso 1 1 calc R U . . .
H2B H 0.617974 0.355685 0.601920 0.037 Uiso 1 1 calc R U . . .
C3 C 0.7307(3) 0.18003(17) 0.61129(15) 0.0363(6) Uani 1 1 d . . . . .
H3 H 0.746029 0.160749 0.648995 0.044 Uiso 1 1 calc R U . . .
C4 C 0.65360(18) 0.39089(11) 0.46932(11) 0.0171(4) Uani 1 1 d . . . . .
H4 H 0.628163 0.416138 0.433888 0.020 Uiso 1 1 calc R U . . .
C8 C 0.7441(2) 0.67356(13) 0.40631(12) 0.0236(4) Uani 1 1 d . . . . .
H8 H 0.715114 0.630389 0.370067 0.028 Uiso 1 1 calc R U . . .
C10 C 0.8353(2) 0.72298(12) 0.51536(11) 0.0198(4) Uani 1 1 d . . . . .
H10 H 0.869803 0.714154 0.554560 0.024 Uiso 1 1 calc R U . . .
C15 C 0.3484(2) 0.10060(14) 0.33368(13) 0.0279(5) Uani 1 1 d . . . . .
H15 H 0.330164 0.043361 0.319185 0.033 Uiso 1 1 calc R U . . .
C20 C 0.8277(2) 0.80091(12) 0.51106(12) 0.0221(4) Uani 1 1 d . . . . .
H20 H 0.856787 0.844435 0.547060 0.027 Uiso 1 1 calc R U . . .
C21 C 0.4661(2) 0.14519(13) 0.37314(12) 0.0225(4) Uani 1 1 d . . . . .
H21 H 0.529452 0.118755 0.385350 0.027 Uiso 1 1 calc R U . . .
C22 C 0.78971(19) 0.57273(12) 0.46401(11) 0.0185(4) Uani 1 1 d . . . . .
H22 H 0.770271 0.537260 0.423468 0.022 Uiso 1 1 calc R U . . .
C26 C 0.7778(2) 0.81426(12) 0.45447(12) 0.0222(4) Uani 1 1 d . . . . .
C27 C 0.8475(2) 0.57512(13) 0.58243(12) 0.0244(5) Uani 1 1 d . . . . .
H27A H 0.772726 0.593269 0.601001 0.029 Uiso 1 1 calc R U . . .
H27B H 0.931212 0.622466 0.589187 0.029 Uiso 1 1 calc R U . . .
C28 C 0.80968(19) 0.53774(12) 0.51274(11) 0.0182(4) Uani 1 1 d . . . . .
C33 C 0.8005(3) 0.95529(14) 0.49770(15) 0.0333(6) Uani 1 1 d . . . . .
H33A H 0.896002 0.966066 0.515602 0.040 Uiso 1 1 calc R U . . .
H33B H 0.740251 0.943709 0.531576 0.040 Uiso 1 1 calc R U . . .
C34 C 0.2821(2) 0.22253(15) 0.33666(13) 0.0265(5) Uani 1 1 d . . . . .
H34 H 0.218989 0.248759 0.323852 0.032 Uiso 1 1 calc R U . . .
C40 C 0.9378(2) 0.26978(16) 0.28494(12) 0.0299(5) Uani 1 1 d . . . . .
H40 H 0.993361 0.264741 0.251433 0.036 Uiso 1 1 calc R U . . .
C41 C 0.39932(19) 0.26827(13) 0.37683(12) 0.0204(4) Uani 1 1 d . . . . .
H41 H 0.416177 0.325343 0.391674 0.024 Uiso 1 1 calc R U . . .
C42 C 0.2566(2) 0.13972(15) 0.31526(13) 0.0291(5) Uani 1 1 d . . . . .
H42 H 0.176137 0.109196 0.287851 0.035 Uiso 1 1 calc R U . . .
C43 C 0.8184(2) 0.25650(12) 0.53148(12) 0.0216(4) Uani 1 1 d . . . . .
H43 H 0.893129 0.288999 0.514143 0.026 Uiso 1 1 calc R U . . .
C47 C 0.5541(2) 0.39198(13) 0.52042(13) 0.0234(5) Uani 1 1 d . . . . .
H47A H 0.512738 0.436652 0.519559 0.028 Uiso 1 1 calc R U . . .
H47B H 0.480369 0.339230 0.513420 0.028 Uiso 1 1 calc R U . . .
C52 C 0.9132(2) 0.21292(15) 0.32415(13) 0.0281(5) Uani 1 1 d . . . . .
H52 H 0.950621 0.168607 0.317023 0.034 Uiso 1 1 calc R U . . .
C53 C 0.8712(3) 0.50481(13) 0.61173(13) 0.0300(5) Uani 1 1 d . . . . .
H53A H 0.968357 0.506908 0.612918 0.036 Uiso 1 1 calc R U . . .
H53B H 0.845122 0.508631 0.655672 0.036 Uiso 1 1 calc R U . . .
C54 C 0.49167(18) 0.22929(12) 0.39501(11) 0.0171(4) Uani 1 1 d . . . . .
C56 C 0.7368(2) 0.75062(13) 0.40137(13) 0.0262(5) Uani 1 1 d . . . . .
H56 H 0.703973 0.760063 0.362064 0.031 Uiso 1 1 calc R U . . .
C60 C 0.80031(19) 0.34154(13) 0.34275(11) 0.0201(4) Uani 1 1 d . . . . .
H60 H 0.760316 0.384784 0.348522 0.024 Uiso 1 1 calc R U . . .
C61 C 0.5992(3) 0.16171(16) 0.58230(15) 0.0342(6) Uani 1 1 d . . . . .
H61 H 0.524779 0.128750 0.599548 0.041 Uiso 1 1 calc R U . . .
C62 C 0.8342(2) 0.22054(13) 0.37373(12) 0.0224(4) Uani 1 1 d . . . . .
H62 H 0.818703 0.182186 0.401216 0.027 Uiso 1 1 calc R U . . .
C64 C 0.79048(19) 0.44543(11) 0.50621(11) 0.0176(4) Uani 1 1 d . . . . .
H64 H 0.868202 0.430884 0.486458 0.021 Uiso 1 1 calc R U . . .
C66 C 0.77736(18) 0.28521(12) 0.38312(11) 0.0172(4) Uani 1 1 d . . . . .
C68 C 0.5761(2) 0.19131(14) 0.52834(13) 0.0243(5) Uani 1 1 d . . . . .
H68 H 0.485755 0.179421 0.508847 0.029 Uiso 1 1 calc R U . . .
C69 C 0.7841(4) 1.02812(17) 0.4718(2) 0.0559(9) Uani 1 1 d . . . . .
H69A H 0.843480 1.038262 0.438005 0.084 Uiso 1 1 calc R U . . .
H69B H 0.809243 1.076574 0.506202 0.084 Uiso 1 1 calc R U . . .
H69C H 0.689058 1.016609 0.454611 0.084 Uiso 1 1 calc R U . . .
C72 C 0.8402(2) 0.22655(15) 0.58538(13) 0.0293(5) Uani 1 1 d . . . . .
H72 H 0.930408 0.237774 0.604803 0.035 Uiso 1 1 calc R U . . .
C74 C 0.8822(2) 0.33382(15) 0.29401(12) 0.0266(5) Uani 1 1 d . . . . .
H74 H 0.900002 0.372620 0.266898 0.032 Uiso 1 1 calc R U . . .
C80 C 0.68551(19) 0.23866(12) 0.50257(11) 0.0177(4) Uani 1 1 d . . . . .
O2 O 0.5984(4) 0.42589(19) -0.1461(2) 0.0985(14) Uani 1 1 d . . . . .
C39 C 0.4463(4) 0.3593(2) -0.2373(3) 0.0726(13) Uani 1 1 d . . . . .
H39A H 0.469128 0.384582 -0.274376 0.109 Uiso 1 1 calc R U . . .
H39B H 0.347118 0.336660 -0.239104 0.109 Uiso 1 1 calc R U . . .
H39C H 0.488116 0.315278 -0.237615 0.109 Uiso 1 1 calc R U . . .
C73 C 0.4992(4) 0.4225(2) -0.1776(2) 0.0571(10) Uani 1 1 d . . . . .
C79 C 0.4231(4) 0.4834(2) -0.1624(2) 0.0617(10) Uani 1 1 d . . . . .
H79A H 0.466222 0.521939 -0.122840 0.093 Uiso 1 1 calc R U . . .
H79B H 0.328515 0.454786 -0.157244 0.093 Uiso 1 1 calc R U . . .
H79C H 0.424504 0.513398 -0.197195 0.093 Uiso 1 1 calc R U . . .
O3 O 0.5246(3) 0.05297(17) 0.69688(16) 0.0681(8) Uani 1 1 d . . . . .
C19 C 0.4893(4) 0.1002(4) 0.8014(2) 0.0850(15) Uani 1 1 d . . . . .
H19A H 0.576994 0.091422 0.811694 0.127 Uiso 1 1 calc R U . . .
H19B H 0.418954 0.066228 0.822485 0.127 Uiso 1 1 calc R U . . .
H19C H 0.496618 0.158049 0.816054 0.127 Uiso 1 1 calc R U . . .
C29 C 0.4525(3) 0.07792(17) 0.73261(16) 0.0374(6) Uani 1 1 d . . . . .
C37 C 0.3214(3) 0.0907(3) 0.7114(2) 0.0643(11) Uani 1 1 d . . . . .
H37A H 0.309644 0.081937 0.664792 0.097 Uiso 1 1 calc R U . . .
H37B H 0.322961 0.146765 0.729376 0.097 Uiso 1 1 calc R U . . .
H37C H 0.245606 0.051830 0.725982 0.097 Uiso 1 1 calc R U . . .
O5 O 0.9666(4) 0.5124(2) 0.1980(2) 0.1042(15) Uani 1 1 d . . . . .
C9 C 0.9072(4) 0.5835(2) 0.2902(2) 0.0565(9) Uani 1 1 d . . . . .
H9A H 0.889459 0.635589 0.288593 0.085 Uiso 1 1 calc R U . . .
H9B H 0.949578 0.585829 0.332752 0.085 Uiso 1 1 calc R U . . .
H9C H 0.821080 0.538921 0.281061 0.085 Uiso 1 1 calc R U . . .
C35 C 1.0006(4) 0.5686(2) 0.2420(2) 0.0539(9) Uani 1 1 d . . . . .
C77 C 1.1420(4) 0.6270(2) 0.2546(3) 0.0697(12) Uani 1 1 d . . . . .
H77A H 1.200455 0.606845 0.225533 0.105 Uiso 1 1 calc R U . . .
H77B H 1.178084 0.631460 0.298680 0.105 Uiso 1 1 calc R U . . .
H77C H 1.139959 0.680984 0.247828 0.105 Uiso 1 1 calc R U . . .
O6 O 0.0657(3) 0.21431(13) 0.72852(15) 0.0641(7) Uani 1 1 d . . . . .
C31 C -0.0194(3) 0.07956(16) 0.66716(15) 0.0348(6) Uani 1 1 d . . . . .
H31A H 0.046015 0.101269 0.638217 0.052 Uiso 1 1 calc R U . . .
H31B H -0.111464 0.059090 0.644510 0.052 Uiso 1 1 calc R U . . .
H31C H 0.003792 0.034714 0.682439 0.052 Uiso 1 1 calc R U . . .
C49 C -0.0142(3) 0.14588(15) 0.72239(15) 0.0330(6) Uani 1 1 d . . . . .
C67 C -0.1117(3) 0.12397(17) 0.77004(15) 0.0385(6) Uani 1 1 d . . . . .
H67A H -0.092975 0.080448 0.789110 0.058 Uiso 1 1 calc R U . . .
H67B H -0.205117 0.104797 0.748958 0.058 Uiso 1 1 calc R U . . .
H67C H -0.101075 0.172261 0.803378 0.058 Uiso 1 1 calc R U . . .

loop_
_atom_site_aniso_label
_atom_site_aniso_U_11
_atom_site_aniso_U_22
_atom_site_aniso_U_33
_atom_site_aniso_U_23
_atom_site_aniso_U_13
_atom_site_aniso_U_12
Br1 0.02820(11) 0.02172(10) 0.02200(13) 0.00071(8) -0.00527(8) 0.00902(8)
Br2 0.03197(12) 0.02362(11) 0.02659(14) 0.00273(9) -0.00658(9) 0.00802(9)
P1 0.0126(2) 0.0159(2) 0.0152(3) 0.00097(18) 0.00162(17) 0.00522(17)
O4 0.0530(11) 0.0208(8) 0.0409(13) 0.0083(7) 0.0147(9) 0.0154(7)
N1 0.0328(10) 0.0226(9) 0.0168(11) 0.0018(7) -0.0040(8) 0.0026(7)
C5 0.0162(9) 0.0281(10) 0.0202(12) 0.0028(8) 0.0014(8) 0.0062(8)
C6 0.0158(9) 0.0434(13) 0.0230(14) 0.0049(10) 0.0000(8) 0.0062(9)
C7 0.0316(12) 0.0462(15) 0.0278(16) 0.0104(11) -0.0021(10) 0.0181(11)
C11 0.0179(10) 0.0461(14) 0.0268(15) -0.0057(11) -0.0011(9) -0.0035(9)
C12 0.0153(8) 0.0163(8) 0.0177(11) 0.0012(7) 0.0016(7) 0.0063(7)
C13 0.0247(10) 0.0299(11) 0.0253(14) 0.0087(9) 0.0074(9) 0.0125(9)
C14 0.0165(8) 0.0177(9) 0.0200(12) 0.0010(7) 0.0000(7) 0.0044(7)
C16 0.0179(9) 0.0176(9) 0.0195(12) -0.0007(7) 0.0049(7) 0.0039(7)
C17 0.0354(13) 0.0436(14) 0.0199(15) -0.0021(11) 0.0102(10) -0.0050(11)
C18 0.0163(8) 0.0179(9) 0.0231(12) 0.0032(8) 0.0062(8) 0.0043(7)
C23 0.0471(15) 0.0554(17) 0.0260(17) 0.0192(12) 0.0049(12) 0.0258(13)
C24 0.0161(9) 0.0405(13) 0.0192(13) -0.0043(9) 0.0020(8) 0.0086(9)
C25 0.0221(9) 0.0192(9) 0.0180(12) 0.0015(8) 0.0003(8) 0.0098(7)
C30 0.0143(8) 0.0184(9) 0.0192(12) -0.0013(7) 0.0016(7) 0.0027(7)
C32 0.0252(10) 0.0202(10) 0.0226(13) 0.0022(8) 0.0059(8) 0.0060(8)
C36 0.0188(9) 0.0220(10) 0.0249(13) -0.0011(8) 0.0028(8) 0.0091(8)
C38 0.0119(8) 0.0217(9) 0.0161(11) -0.0005(7) 0.0012(7) 0.0057(7)
C44 0.0171(9) 0.0353(12) 0.0186(13) 0.0052(9) 0.0023(8) 0.0053(8)
C45 0.0211(9) 0.0269(11) 0.0246(13) 0.0046(9) 0.0003(8) 0.0094(8)
C46 0.0220(9) 0.0201(10) 0.0242(13) 0.0002(8) 0.0022(8) 0.0028(8)
C48 0.0138(8) 0.0210(9) 0.0166(11) 0.0007(7) 0.0014(7) 0.0035(7)
C50 0.0199(9) 0.0323(11) 0.0243(13) -0.0036(9) 0.0034(8) 0.0125(8)
C51 0.0270(10) 0.0191(10) 0.0346(15) 0.0060(9) 0.0132(9) 0.0056(8)
C55 0.0224(10) 0.0214(10) 0.0324(15) -0.0008(9) 0.0017(9) 0.0049(8)
C57 0.0252(10) 0.0235(10) 0.0204(13) -0.0018(8) -0.0036(8) 0.0065(8)
C58 0.0164(8) 0.0251(10) 0.0181(12) 0.0026(8) 0.0009(7) 0.0067(7)
C59 0.0403(13) 0.0458(15) 0.0312(17) 0.0193(12) 0.0158(11) 0.0193(11)
C63 0.0371(12) 0.0263(11) 0.0213(14) -0.0009(9) -0.0067(10) 0.0044(9)
C65 0.0273(11) 0.0263(12) 0.0412(18) -0.0066(11) 0.0023(11) -0.0026(9)
C70 0.0293(11) 0.0235(10) 0.0262(14) 0.0060(9) 0.0063(9) 0.0083(8)
C71 0.0668(19) 0.0200(11) 0.050(2) 0.0034(11) 0.0196(15) 0.0134(12)
C75 0.107(3) 0.0345(17) 0.081(3) 0.0079(17) 0.025(2) 0.0382(19)
C76 0.0191(9) 0.0215(9) 0.0240(13) 0.0013(8) 0.0080(8) 0.0087(7)
C78 0.0268(10) 0.0179(10) 0.0314(15) -0.0019(9) 0.0068(9) 0.0024(8)
P2 0.0121(2) 0.0141(2) 0.0162(3) 0.00123(18) 0.00156(17) 0.00384(16)
O1 0.0426(9) 0.0183(7) 0.0289(11) 0.0064(6) 0.0076(7) 0.0123(7)
N2 0.0330(10) 0.0179(8) 0.0201(11) -0.0006(7) -0.0027(8) 0.0064(7)
C1 0.0153(8) 0.0182(9) 0.0209(12) 0.0031(8) 0.0051(7) 0.0041(7)
C2 0.0365(12) 0.0280(11) 0.0238(14) -0.0007(9) 0.0089(10) 0.0058(9)
C3 0.0465(15) 0.0416(14) 0.0267(16) 0.0135(11) 0.0003(12) 0.0195(12)
C4 0.0141(8) 0.0148(8) 0.0217(12) 0.0008(7) 0.0015(7) 0.0053(7)
C8 0.0303(11) 0.0190(10) 0.0203(13) 0.0009(8) 0.0033(9) 0.0072(8)
C10 0.0191(9) 0.0184(9) 0.0204(12) 0.0017(8) 0.0005(8) 0.0047(7)
C15 0.0244(10) 0.0231(10) 0.0275(14) -0.0029(9) 0.0023(9) -0.0014(8)
C20 0.0232(9) 0.0182(9) 0.0220(13) 0.0007(8) 0.0029(8) 0.0034(7)
C21 0.0191(9) 0.0207(10) 0.0246(13) 0.0019(8) 0.0018(8) 0.0027(7)
C22 0.0163(8) 0.0172(9) 0.0206(12) 0.0006(7) 0.0034(7) 0.0046(7)
C26 0.0240(10) 0.0183(9) 0.0261(13) 0.0063(8) 0.0083(8) 0.0072(8)
C27 0.0307(11) 0.0177(9) 0.0210(13) -0.0025(8) -0.0085(9) 0.0072(8)
C28 0.0152(8) 0.0162(9) 0.0209(12) 0.0004(7) -0.0003(7) 0.0036(7)
C33 0.0472(14) 0.0190(10) 0.0329(16) 0.0035(9) 0.0091(11) 0.0089(10)
C34 0.0165(9) 0.0395(13) 0.0231(13) 0.0080(10) 0.0017(8) 0.0070(9)
C40 0.0175(9) 0.0468(14) 0.0181(13) -0.0073(10) 0.0022(8) 0.0062(9)
C41 0.0148(8) 0.0255(10) 0.0210(12) 0.0047(8) 0.0026(8) 0.0062(7)
C42 0.0169(9) 0.0407(13) 0.0201(13) -0.0006(10) 0.0004(8) -0.0022(9)
C43 0.0209(9) 0.0195(9) 0.0241(13) 0.0015(8) -0.0014(8) 0.0079(7)
C47 0.0221(9) 0.0236(10) 0.0271(13) 0.0031(8) 0.0103(8) 0.0110(8)
C52 0.0193(9) 0.0343(12) 0.0262(14) -0.0097(10) 0.0005(9) 0.0106(9)
C53 0.0422(13) 0.0196(10) 0.0248(14) 0.0001(9) -0.0102(11) 0.0089(9)
C54 0.0136(8) 0.0193(9) 0.0163(11) 0.0020(7) 0.0028(7) 0.0024(7)
C56 0.0355(12) 0.0229(10) 0.0220(13) 0.0060(9) 0.0024(9) 0.0109(9)
C60 0.0157(8) 0.0257(10) 0.0171(12) 0.0039(8) 0.0003(7) 0.0037(7)
C61 0.0349(12) 0.0399(14) 0.0318(17) 0.0158(11) 0.0093(11) 0.0111(10)
C62 0.0176(9) 0.0210(10) 0.0264(13) -0.0028(8) 0.0007(8) 0.0072(7)
C64 0.0165(8) 0.0145(8) 0.0206(12) -0.0004(7) -0.0004(7) 0.0054(7)
C66 0.0122(8) 0.0197(9) 0.0171(11) -0.0010(7) 0.0015(7) 0.0034(7)
C68 0.0210(9) 0.0291(11) 0.0248(13) 0.0090(9) 0.0042(8) 0.0079(8)
C69 0.090(3) 0.0243(13) 0.056(3) 0.0043(13) 0.0057(19) 0.0249(15)
C72 0.0304(11) 0.0312(12) 0.0266(15) 0.0030(10) -0.0054(10) 0.0129(9)
C74 0.0171(9) 0.0386(12) 0.0186(13) 0.0043(9) 0.0003(8) 0.0009(8)
C80 0.0185(9) 0.0171(9) 0.0180(11) 0.0025(7) 0.0019(7) 0.0067(7)
O2 0.094(2) 0.079(2) 0.115(4) 0.0313(19) -0.045(2) 0.0180(17)
C39 0.077(3) 0.052(2) 0.084(4) 0.016(2) 0.001(2) 0.0125(19)
C73 0.0514(18) 0.060(2) 0.061(3) 0.0319(18) -0.0043(17) 0.0091(16)
C79 0.066(2) 0.070(2) 0.049(3) 0.0217(18) 0.0160(18) 0.0144(18)
O3 0.0869(18) 0.0816(18) 0.061(2) 0.0289(14) 0.0432(15) 0.0502(15)
C19 0.071(3) 0.157(5) 0.048(3) 0.018(3) 0.006(2) 0.068(3)
C29 0.0403(14) 0.0410(14) 0.041(2) 0.0228(12) 0.0153(12) 0.0182(11)
C37 0.0426(17) 0.110(3) 0.050(3) 0.039(2) 0.0096(15) 0.0243(19)
O5 0.118(3) 0.112(3) 0.086(3) -0.037(2) -0.012(2) 0.076(2)
C9 0.0576(19) 0.0542(19) 0.066(3) 0.0153(17) 0.0188(17) 0.0259(16)
C35 0.075(2) 0.0498(18) 0.052(3) 0.0120(16) 0.0155(18) 0.0397(17)
C77 0.085(3) 0.065(2) 0.078(4) 0.036(2) 0.047(2) 0.033(2)
O6 0.0762(16) 0.0382(12) 0.061(2) 0.0090(11) 0.0063(14) -0.0087(11)
C31 0.0348(13) 0.0400(14) 0.0315(17) 0.0108(11) 0.0076(11) 0.0112(11)
C49 0.0378(13) 0.0334(13) 0.0305(16) 0.0130(10) 0.0008(11) 0.0114(10)
C67 0.0469(15) 0.0427(15) 0.0315(17) 0.0095(12) 0.0070(12) 0.0202(12)

loop_
_atom_type_symbol
_atom_type_description
_atom_type_scat_dispersion_real
_atom_type_scat_dispersion_imag
_atom_type_scat_source
C C 0.0033 0.0016 'International Tables Vol C Tables 4.2.6.8 and 6.1.1.4'
H H 0.0000 0.0000 'International Tables Vol C Tables 4.2.6.8 and 6.1.1.4'
Br Br -0.2901 2.4595 'International Tables Vol C Tables 4.2.6.8 and 6.1.1.4'
N N 0.0061 0.0033 'International Tables Vol C Tables 4.2.6.8 and 6.1.1.4'
O O 0.0106 0.0060 'International Tables Vol C Tables 4.2.6.8 and 6.1.1.4'
P P 0.1023 0.0942 'International Tables Vol C Tables 4.2.6.8 and 6.1.1.4'

loop_
_geom_angle_atom_site_label_1
_geom_angle_atom_site_label_2
_geom_angle_atom_site_label_3
_geom_angle
_geom_angle_site_symmetry_1
_geom_angle_site_symmetry_3
_geom_angle_publ_flag
C25 P1 C12 110.22(10) . . ?
C25 P1 C38 109.49(10) . . ?
C25 P1 C48 109.83(10) . . ?
C38 P1 C12 111.70(9) . . ?
C38 P1 C48 107.28(10) . . ?
C48 P1 C12 108.26(9) . . ?
C51 O4 C71 118.3(2) . . ?
C14 N1 C17 106.12(19) . . ?
C14 N1 C63 104.44(18) . . ?
C63 N1 C17 112.3(2) . . ?
C6 C5 H5 120.5 . . ?
C6 C5 C48 118.9(2) . . ?
C48 C5 H5 120.5 . . ?
C5 C6 H6 119.6 . . ?
C11 C6 C5 120.8(2) . . ?
C11 C6 H6 119.6 . . ?
C23 C7 H7 120.1 . . ?
C45 C7 H7 120.1 . . ?
C45 C7 C23 119.8(2) . . ?
C6 C11 H11 120.0 . . ?
C6 C11 C65 120.0(2) . . ?
C65 C11 H11 120.0 . . ?
P1 C12 H12 110.3 . . ?
C14 C12 P1 113.00(13) . . ?
C14 C12 H12 110.3 . . ?
C14 C12 C76 103.40(17) . . ?
C76 C12 P1 109.44(14) . . ?
C76 C12 H12 110.3 . . ?
C25 C13 H13 120.0 . . ?
C59 C13 H13 120.0 . . ?
C59 C13 C25 119.9(2) . . ?
N1 C14 C12 104.28(16) . . ?
N1 C14 H14 110.7 . . ?
N1 C14 C30 105.28(17) . . ?
C12 C14 H14 110.7 . . ?
C12 C14 C30 114.75(17) . . ?
C30 C14 H14 110.7 . . ?
C18 C16 H16 114.9 . . ?
C30 C16 H16 114.9 . . ?
C30 C16 C18 130.2(2) . . ?
N1 C17 H17A 110.4 . . ?
N1 C17 H17B 110.4 . . ?
N1 C17 C76 106.8(2) . . ?
H17A C17 H17B 108.6 . . ?
C76 C17 H17A 110.4 . . ?
C76 C17 H17B 110.4 . . ?
C32 C18 C16 116.93(19) . . ?
C32 C18 C46 117.3(2) . . ?
C46 C18 C16 125.7(2) . . ?
C7 C23 H23 119.6 . . ?
C7 C23 C59 120.7(3) . . ?
C59 C23 H23 119.6 . . ?
C44 C24 H24 119.8 . . ?
C50 C24 H24 119.8 . . ?
C50 C24 C44 120.4(2) . . ?
C13 C25 P1 120.00(16) . . ?
C13 C25 C45 119.5(2) . . ?
C45 C25 P1 120.16(18) . . ?
C16 C30 C14 124.04(19) . . ?
C16 C30 C57 129.18(19) . . ?
C57 C30 C14 106.60(19) . . ?
C18 C32 H32 119.0 . . ?
C70 C32 C18 122.0(2) . . ?
C70 C32 H32 119.0 . . ?
C38 C36 H36 120.2 . . ?
C50 C36 H36 120.2 . . ?
C50 C36 C38 119.6(2) . . ?
C36 C38 P1 119.68(17) . . ?
C58 C38 P1 119.74(15) . . ?
C58 C38 C36 120.2(2) . . ?
C24 C44 H44 119.9 . . ?
C24 C44 C58 120.1(2) . . ?
C58 C44 H44 119.9 . . ?
C7 C45 C25 120.1(2) . . ?
C7 C45 H45 119.9 . . ?
C25 C45 H45 119.9 . . ?
C18 C46 H46 119.3 . . ?
C78 C46 C18 121.4(2) . . ?
C78 C46 H46 119.3 . . ?
C5 C48 P1 120.11(15) . . ?
C55 C48 P1 119.09(16) . . ?
C55 C48 C5 120.52(19) . . ?
C24 C50 C36 120.2(2) . . ?
C24 C50 H50 119.9 . . ?
C36 C50 H50 119.9 . . ?
O4 C51 C70 114.5(2) . . ?
O4 C51 C78 125.4(2) . . ?
C78 C51 C70 120.1(2) . . ?
C48 C55 H55 120.3 . . ?
C65 C55 C48 119.5(2) . . ?
C65 C55 H55 120.3 . . ?
C30 C57 H57A 111.0 . . ?
C30 C57 H57B 111.0 . . ?
C30 C57 C63 103.64(18) . . ?
H57A C57 H57B 109.0 . . ?
C63 C57 H57A 111.0 . . ?
C63 C57 H57B 111.0 . . ?
C38 C58 H58 120.3 . . ?
C44 C58 C38 119.4(2) . . ?
C44 C58 H58 120.3 . . ?
C13 C59 H59 120.0 . . ?
C23 C59 C13 119.9(2) . . ?
C23 C59 H59 120.0 . . ?
N1 C63 C57 106.0(2) . . ?
N1 C63 H63A 110.5 . . ?
N1 C63 H63B 110.5 . . ?
C57 C63 H63A 110.5 . . ?
C57 C63 H63B 110.5 . . ?
H63A C63 H63B 108.7 . . ?
C11 C65 H65 119.8 . . ?
C55 C65 C11 120.4(2) . . ?
C55 C65 H65 119.8 . . ?
C32 C70 C51 119.4(2) . . ?
C32 C70 H70 120.3 . . ?
C51 C70 H70 120.3 . . ?
O4 C71 H71A 110.5 . . ?
O4 C71 H71B 110.5 . . ?
O4 C71 C75 106.1(3) . . ?
H71A C71 H71B 108.7 . . ?
C75 C71 H71A 110.5 . . ?
C75 C71 H71B 110.5 . . ?
C71 C75 H75A 109.5 . . ?
C71 C75 H75B 109.5 . . ?
C71 C75 H75C 109.5 . . ?
H75A C75 H75B 109.5 . . ?
H75A C75 H75C 109.5 . . ?
H75B C75 H75C 109.5 . . ?
C12 C76 H76A 110.6 . . ?
C12 C76 H76B 110.6 . . ?
C17 C76 C12 105.75(17) . . ?
C17 C76 H76A 110.6 . . ?
C17 C76 H76B 110.6 . . ?
H76A C76 H76B 108.7 . . ?
C46 C78 H78 120.1 . . ?
C51 C78 C46 119.8(2) . . ?
C51 C78 H78 120.1 . . ?
C54 P2 C4 109.56(9) . . ?
C66 P2 C4 111.30(9) . . ?
C66 P2 C54 106.02(10) . . ?
C66 P2 C80 110.45(10) . . ?
C80 P2 C4 110.27(10) . . ?
C80 P2 C54 109.13(10) . . ?
C26 O1 C33 118.1(2) . . ?
C53 N2 C2 113.6(2) . . ?
C64 N2 C2 108.24(18) . . ?
C64 N2 C53 104.84(18) . . ?
C8 C1 C10 117.37(19) . . ?
C8 C1 C22 117.24(19) . . ?
C10 C1 C22 125.3(2) . . ?
N2 C2 H2A 110.3 . . ?
N2 C2 H2B 110.3 . . ?
N2 C2 C47 106.9(2) . . ?
H2A C2 H2B 108.6 . . ?
C47 C2 H2A 110.3 . . ?
C47 C2 H2B 110.3 . . ?
C61 C3 H3 119.9 . . ?
C61 C3 C72 120.2(3) . . ?
C72 C3 H3 119.9 . . ?
P2 C4 H4 110.2 . . ?
C47 C4 P2 110.69(14) . . ?
C47 C4 H4 110.2 . . ?
C64 C4 P2 113.06(13) . . ?
C64 C4 H4 110.2 . . ?
C64 C4 C47 102.39(17) . . ?
C1 C8 H8 119.1 . . ?
C56 C8 C1 121.8(2) . . ?
C56 C8 H8 119.1 . . ?
C1 C10 H10 119.3 . . ?
C20 C10 C1 121.4(2) . . ?
C20 C10 H10 119.3 . . ?
C21 C15 H15 120.0 . . ?
C21 C15 C42 119.9(2) . . ?
C42 C15 H15 120.0 . . ?
C10 C20 H20 120.2 . . ?
C26 C20 C10 119.7(2) . . ?
C26 C20 H20 120.2 . . ?
C15 C21 H21 120.1 . . ?
C15 C21 C54 119.8(2) . . ?
C54 C21 H21 120.1 . . ?
C1 C22 H22 114.9 . . ?
C28 C22 C1 130.2(2) . . ?
C28 C22 H22 114.9 . . ?
O1 C26 C20 124.9(2) . . ?
O1 C26 C56 115.0(2) . . ?
C20 C26 C56 120.2(2) . . ?
H27A C27 H27B 109.0 . . ?
C28 C27 H27A 111.0 . . ?
C28 C27 H27B 111.0 . . ?
C28 C27 C53 103.58(17) . . ?
C53 C27 H27A 111.0 . . ?
C53 C27 H27B 111.0 . . ?
C22 C28 C27 129.63(18) . . ?
C22 C28 C64 123.68(19) . . ?
C27 C28 C64 106.65(18) . . ?
O1 C33 H33A 110.5 . . ?
O1 C33 H33B 110.5 . . ?
O1 C33 C69 106.0(3) . . ?
H33A C33 H33B 108.7 . . ?
C69 C33 H33A 110.5 . . ?
C69 C33 H33B 110.5 . . ?
C41 C34 H34 119.6 . . ?
C42 C34 H34 119.6 . . ?
C42 C34 C41 120.8(2) . . ?
C52 C40 H40 119.7 . . ?
C74 C40 H40 119.7 . . ?
C74 C40 C52 120.7(2) . . ?
C34 C41 H41 120.4 . . ?
C34 C41 C54 119.1(2) . . ?
C54 C41 H41 120.4 . . ?
C15 C42 H42 119.9 . . ?
C34 C42 C15 120.1(2) . . ?
C34 C42 H42 119.9 . . ?
C72 C43 H43 120.2 . . ?
C72 C43 C80 119.6(2) . . ?
C80 C43 H43 120.2 . . ?
C2 C47 C4 105.17(17) . . ?
C2 C47 H47A 110.7 . . ?
C2 C47 H47B 110.7 . . ?
C4 C47 H47A 110.7 . . ?
C4 C47 H47B 110.7 . . ?
H47A C47 H47B 108.8 . . ?
C40 C52 H52 120.0 . . ?
C62 C52 C40 120.1(2) . . ?
C62 C52 H52 120.0 . . ?
N2 C53 C27 106.05(19) . . ?
N2 C53 H53A 110.5 . . ?
N2 C53 H53B 110.5 . . ?
C27 C53 H53A 110.5 . . ?
C27 C53 H53B 110.5 . . ?
H53A C53 H53B 108.7 . . ?
C21 C54 P2 118.41(15) . . ?
C41 C54 P2 120.99(15) . . ?
C41 C54 C21 120.17(19) . . ?
C8 C56 C26 119.6(2) . . ?
C8 C56 H56 120.2 . . ?
C26 C56 H56 120.2 . . ?
C66 C60 H60 120.3 . . ?
C74 C60 H60 120.3 . . ?
C74 C60 C66 119.4(2) . . ?
C3 C61 H61 120.0 . . ?
C68 C61 C3 120.1(2) . . ?
C68 C61 H61 120.0 . . ?
C52 C62 H62 120.2 . . ?
C52 C62 C66 119.6(2) . . ?
C66 C62 H62 120.2 . . ?
N2 C64 C4 105.18(17) . . ?
N2 C64 C28 106.27(17) . . ?
N2 C64 H64 110.6 . . ?
C4 C64 C28 113.50(16) . . ?
C4 C64 H64 110.6 . . ?
C28 C64 H64 110.6 . . ?
C60 C66 P2 119.04(15) . . ?
C60 C66 C62 120.2(2) . . ?
C62 C66 P2 120.06(17) . . ?
C61 C68 H68 120.1 . . ?
C61 C68 C80 119.9(2) . . ?
C80 C68 H68 120.1 . . ?
C33 C69 H69A 109.5 . . ?
C33 C69 H69B 109.5 . . ?
C33 C69 H69C 109.5 . . ?
H69A C69 H69B 109.5 . . ?
H69A C69 H69C 109.5 . . ?
H69B C69 H69C 109.5 . . ?
C3 C72 H72 119.9 . . ?
C43 C72 C3 120.2(2) . . ?
C43 C72 H72 119.9 . . ?
C40 C74 C60 120.1(2) . . ?
C40 C74 H74 120.0 . . ?
C60 C74 H74 120.0 . . ?
C43 C80 P2 119.82(16) . . ?
C68 C80 P2 119.68(16) . . ?
C68 C80 C43 120.0(2) . . ?
H39A C39 H39B 109.5 . . ?
H39A C39 H39C 109.5 . . ?
H39B C39 H39C 109.5 . . ?
C73 C39 H39A 109.5 . . ?
C73 C39 H39B 109.5 . . ?
C73 C39 H39C 109.5 . . ?
O2 C73 C39 121.7(4) . . ?
O2 C73 C79 122.2(4) . . ?
C79 C73 C39 116.1(3) . . ?
C73 C79 H79A 109.5 . . ?
C73 C79 H79B 109.5 . . ?
C73 C79 H79C 109.5 . . ?
H79A C79 H79B 109.5 . . ?
H79A C79 H79C 109.5 . . ?
H79B C79 H79C 109.5 . . ?
H19A C19 H19B 109.5 . . ?
H19A C19 H19C 109.5 . . ?
H19B C19 H19C 109.5 . . ?
C29 C19 H19A 109.5 . . ?
C29 C19 H19B 109.5 . . ?
C29 C19 H19C 109.5 . . ?
O3 C29 C19 122.0(3) . . ?
O3 C29 C37 124.0(4) . . ?
C19 C29 C37 114.0(3) . . ?
C29 C37 H37A 109.5 . . ?
C29 C37 H37B 109.5 . . ?
C29 C37 H37C 109.5 . . ?
H37A C37 H37B 109.5 . . ?
H37A C37 H37C 109.5 . . ?
H37B C37 H37C 109.5 . . ?
H9A C9 H9B 109.5 . . ?
H9A C9 H9C 109.5 . . ?
H9B C9 H9C 109.5 . . ?
C35 C9 H9A 109.5 . . ?
C35 C9 H9B 109.5 . . ?
C35 C9 H9C 109.5 . . ?
O5 C35 C9 122.3(4) . . ?
O5 C35 C77 122.5(4) . . ?
C9 C35 C77 115.1(3) . . ?
C35 C77 H77A 109.5 . . ?
C35 C77 H77B 109.5 . . ?
C35 C77 H77C 109.5 . . ?
H77A C77 H77B 109.5 . . ?
H77A C77 H77C 109.5 . . ?
H77B C77 H77C 109.5 . . ?
H31A C31 H31B 109.5 . . ?
H31A C31 H31C 109.5 . . ?
H31B C31 H31C 109.5 . . ?
C49 C31 H31A 109.5 . . ?
C49 C31 H31B 109.5 . . ?
C49 C31 H31C 109.5 . . ?
O6 C49 C31 121.9(3) . . ?
O6 C49 C67 121.6(3) . . ?
C67 C49 C31 116.5(2) . . ?
C49 C67 H67A 109.5 . . ?
C49 C67 H67B 109.5 . . ?
C49 C67 H67C 109.5 . . ?
H67A C67 H67B 109.5 . . ?
H67A C67 H67C 109.5 . . ?
H67B C67 H67C 109.5 . . ?

loop_
_geom_bond_atom_site_label_1
_geom_bond_atom_site_label_2
_geom_bond_distance
_geom_bond_site_symmetry_2
_geom_bond_publ_flag
P1 C12 1.8137(19) . ?
P1 C25 1.781(2) . ?
P1 C38 1.792(2) . ?
P1 C48 1.7986(19) . ?
O4 C51 1.369(3) . ?
O4 C71 1.441(4) . ?
N1 C14 1.460(3) . ?
N1 C17 1.475(3) . ?
N1 C63 1.469(3) . ?
C5 H5 0.9500 . ?
C5 C6 1.390(3) . ?
C5 C48 1.393(3) . ?
C6 H6 0.9500 . ?
C6 C11 1.378(4) . ?
C7 H7 0.9500 . ?
C7 C23 1.380(4) . ?
C7 C45 1.377(4) . ?
C11 H11 0.9500 . ?
C11 C65 1.385(4) . ?
C12 H12 1.0000 . ?
C12 C14 1.536(3) . ?
C12 C76 1.545(3) . ?
C13 H13 0.9500 . ?
C13 C25 1.391(3) . ?
C13 C59 1.382(4) . ?
C14 H14 1.0000 . ?
C14 C30 1.537(3) . ?
C16 H16 0.9500 . ?
C16 C18 1.474(3) . ?
C16 C30 1.335(3) . ?
C17 H17A 0.9900 . ?
C17 H17B 0.9900 . ?
C17 C76 1.512(4) . ?
C18 C32 1.401(3) . ?
C18 C46 1.405(3) . ?
C23 H23 0.9500 . ?
C23 C59 1.382(4) . ?
C24 H24 0.9500 . ?
C24 C44 1.386(3) . ?
C24 C50 1.378(4) . ?
C25 C45 1.400(3) . ?
C30 C57 1.511(3) . ?
C32 H32 0.9500 . ?
C32 C70 1.383(3) . ?
C36 H36 0.9500 . ?
C36 C38 1.398(3) . ?
C36 C50 1.383(3) . ?
C38 C58 1.392(3) . ?
C44 H44 0.9500 . ?
C44 C58 1.389(3) . ?
C45 H45 0.9500 . ?
C46 H46 0.9500 . ?
C46 C78 1.395(3) . ?
C48 C55 1.393(3) . ?
C50 H50 0.9500 . ?
C51 C70 1.400(3) . ?
C51 C78 1.384(4) . ?
C55 H55 0.9500 . ?
C55 C65 1.382(3) . ?
C57 H57A 0.9900 . ?
C57 H57B 0.9900 . ?
C57 C63 1.543(3) . ?
C58 H58 0.9500 . ?
C59 H59 0.9500 . ?
C63 H63A 0.9900 . ?
C63 H63B 0.9900 . ?
C65 H65 0.9500 . ?
C70 H70 0.9500 . ?
C71 H71A 0.9900 . ?
C71 H71B 0.9900 . ?
C71 C75 1.514(5) . ?
C75 H75A 0.9800 . ?
C75 H75B 0.9800 . ?
C75 H75C 0.9800 . ?
C76 H76A 0.9900 . ?
C76 H76B 0.9900 . ?
C78 H78 0.9500 . ?
P2 C4 1.8144(19) . ?
P2 C54 1.7957(19) . ?
P2 C66 1.788(2) . ?
P2 C80 1.792(2) . ?
O1 C26 1.376(3) . ?
O1 C33 1.431(3) . ?
N2 C2 1.480(3) . ?
N2 C53 1.467(3) . ?
N2 C64 1.461(3) . ?
C1 C8 1.395(3) . ?
C1 C10 1.400(3) . ?
C1 C22 1.471(3) . ?
C2 H2A 0.9900 . ?
C2 H2B 0.9900 . ?
C2 C47 1.534(4) . ?
C3 H3 0.9500 . ?
C3 C61 1.386(4) . ?
C3 C72 1.390(4) . ?
C4 H4 1.0000 . ?
C4 C47 1.541(3) . ?
C4 C64 1.539(3) . ?
C8 H8 0.9500 . ?
C8 C56 1.386(3) . ?
C10 H10 0.9500 . ?
C10 C20 1.398(3) . ?
C15 H15 0.9500 . ?
C15 C21 1.384(3) . ?
C15 C42 1.392(4) . ?
C20 H20 0.9500 . ?
C20 C26 1.376(3) . ?
C21 H21 0.9500 . ?
C21 C54 1.399(3) . ?
C22 H22 0.9500 . ?
C22 C28 1.332(3) . ?
C26 C56 1.395(3) . ?
C27 H27A 0.9900 . ?
C27 H27B 0.9900 . ?
C27 C28 1.506(3) . ?
C27 C53 1.540(3) . ?
C28 C64 1.540(3) . ?
C33 H33A 0.9900 . ?
C33 H33B 0.9900 . ?
C33 C69 1.515(4) . ?
C34 H34 0.9500 . ?
C34 C41 1.391(3) . ?
C34 C42 1.377(3) . ?
C40 H40 0.9500 . ?
C40 C52 1.384(4) . ?
C40 C74 1.382(3) . ?
C41 H41 0.9500 . ?
C41 C54 1.393(3) . ?
C42 H42 0.9500 . ?
C43 H43 0.9500 . ?
C43 C72 1.381(4) . ?
C43 C80 1.399(3) . ?
C47 H47A 0.9900 . ?
C47 H47B 0.9900 . ?
C52 H52 0.9500 . ?
C52 C62 1.384(3) . ?
C53 H53A 0.9900 . ?
C53 H53B 0.9900 . ?
C56 H56 0.9500 . ?
C60 H60 0.9500 . ?
C60 C66 1.395(3) . ?
C60 C74 1.390(3) . ?
C61 H61 0.9500 . ?
C61 C68 1.382(4) . ?
C62 H62 0.9500 . ?
C62 C66 1.401(3) . ?
C64 H64 1.0000 . ?
C68 H68 0.9500 . ?
C68 C80 1.394(3) . ?
C69 H69A 0.9800 . ?
C69 H69B 0.9800 . ?
C69 H69C 0.9800 . ?
C72 H72 0.9500 . ?
C74 H74 0.9500 . ?
O2 C73 1.177(4) . ?
C39 H39A 0.9800 . ?
C39 H39B 0.9800 . ?
C39 H39C 0.9800 . ?
C39 C73 1.498(6) . ?
C73 C79 1.492(5) . ?
C79 H79A 0.9800 . ?
C79 H79B 0.9800 . ?
C79 H79C 0.9800 . ?
O3 C29 1.208(4) . ?
C19 H19A 0.9800 . ?
C19 H19B 0.9800 . ?
C19 H19C 0.9800 . ?
C19 C29 1.459(6) . ?
C29 C37 1.492(4) . ?
C37 H37A 0.9800 . ?
C37 H37B 0.9800 . ?
C37 H37C 0.9800 . ?
O5 C35 1.191(5) . ?
C9 H9A 0.9800 . ?
C9 H9B 0.9800 . ?
C9 H9C 0.9800 . ?
C9 C35 1.490(5) . ?
C35 C77 1.496(5) . ?
C77 H77A 0.9800 . ?
C77 H77B 0.9800 . ?
C77 H77C 0.9800 . ?
O6 C49 1.217(3) . ?
C31 H31A 0.9800 . ?
C31 H31B 0.9800 . ?
C31 H31C 0.9800 . ?
C31 C49 1.491(4) . ?
C49 C67 1.490(4) . ?
C67 H67A 0.9800 . ?
C67 H67B 0.9800 . ?
C67 H67C 0.9800 . ?

loop_
_geom_torsion_atom_site_label_1
_geom_torsion_atom_site_label_2
_geom_torsion_atom_site_label_3
_geom_torsion_atom_site_label_4
_geom_torsion
_geom_torsion_site_symmetry_1
_geom_torsion_site_symmetry_2
_geom_torsion_site_symmetry_3
_geom_torsion_site_symmetry_4
_geom_torsion_publ_flag
P1 C12 C14 N1 85.72(18) . . . . ?
P1 C12 C14 C30 -159.65(16) . . . . ?
P1 C12 C76 C17 -105.10(18) . . . . ?
P1 C25 C45 C7 -174.55(19) . . . . ?
P1 C38 C58 C44 173.70(16) . . . . ?
P1 C48 C55 C65 174.3(2) . . . . ?
O4 C51 C70 C32 176.2(2) . . . . ?
O4 C51 C78 C46 -176.2(2) . . . . ?
N1 C14 C30 C16 155.37(19) . . . . ?
N1 C14 C30 C57 -20.3(2) . . . . ?
N1 C17 C76 C12 6.6(3) . . . . ?
C5 C6 C11 C65 -0.2(4) . . . . ?
C5 C48 C55 C65 0.4(4) . . . . ?
C6 C5 C48 P1 -173.93(19) . . . . ?
C6 C5 C48 C55 -0.1(3) . . . . ?
C6 C11 C65 C55 0.5(4) . . . . ?
C7 C23 C59 C13 -0.4(4) . . . . ?
C12 P1 C25 C13 -85.22(19) . . . . ?
C12 P1 C25 C45 87.99(18) . . . . ?
C12 P1 C38 C36 -160.29(16) . . . . ?
C12 P1 C38 C58 26.9(2) . . . . ?
C12 P1 C48 C5 -19.3(2) . . . . ?
C12 P1 C48 C55 166.82(19) . . . . ?
C12 C14 C30 C16 41.3(3) . . . . ?
C12 C14 C30 C57 -134.30(19) . . . . ?
C13 C25 C45 C7 -1.3(3) . . . . ?
C14 N1 C17 C76 -27.8(3) . . . . ?
C14 N1 C63 C57 -37.4(2) . . . . ?
C14 C12 C76 C17 15.6(2) . . . . ?
C14 C30 C57 C63 -2.3(2) . . . . ?
C16 C18 C32 C70 -174.87(19) . . . . ?
C16 C18 C46 C78 174.25(19) . . . . ?
C16 C30 C57 C63 -177.6(2) . . . . ?
C17 N1 C14 C12 37.7(2) . . . . ?
C17 N1 C14 C30 -83.43(19) . . . . ?
C17 N1 C63 C57 77.2(3) . . . . ?
C18 C16 C30 C14 -171.37(18) . . . . ?
C18 C16 C30 C57 3.2(4) . . . . ?
C18 C32 C70 C51 0.7(3) . . . . ?
C18 C46 C78 C51 -0.2(3) . . . . ?
C23 C7 C45 C25 2.3(4) . . . . ?
C24 C44 C58 C38 -0.8(3) . . . . ?
C25 P1 C12 C14 -54.13(18) . . . . ?
C25 P1 C12 C76 60.50(17) . . . . ?
C25 P1 C38 C36 -37.92(19) . . . . ?
C25 P1 C38 C58 149.26(16) . . . . ?
C25 P1 C48 C5 -139.67(19) . . . . ?
C25 P1 C48 C55 46.4(2) . . . . ?
C25 C13 C59 C23 1.4(4) . . . . ?
C30 C16 C18 C32 168.4(2) . . . . ?
C30 C16 C18 C46 -7.3(3) . . . . ?
C30 C57 C63 N1 24.0(2) . . . . ?
C32 C18 C46 C78 -1.5(3) . . . . ?
C36 C38 C58 C44 0.9(3) . . . . ?
C38 P1 C12 C14 67.82(18) . . . . ?
C38 P1 C12 C76 -177.54(14) . . . . ?
C38 P1 C25 C13 151.53(17) . . . . ?
C38 P1 C25 C45 -35.3(2) . . . . ?
C38 P1 C48 C5 101.41(19) . . . . ?
C38 P1 C48 C55 -72.5(2) . . . . ?
C38 C36 C50 C24 -0.7(3) . . . . ?
C44 C24 C50 C36 0.8(3) . . . . ?
C45 C7 C23 C59 -1.4(4) . . . . ?
C46 C18 C32 C70 1.3(3) . . . . ?
C48 P1 C12 C14 -174.28(16) . . . . ?
C48 P1 C12 C76 -59.64(17) . . . . ?
C48 P1 C25 C13 34.0(2) . . . . ?
C48 P1 C25 C45 -152.81(17) . . . . ?
C48 P1 C38 C36 81.22(18) . . . . ?
C48 P1 C38 C58 -91.60(18) . . . . ?
C48 C5 C6 C11 0.0(4) . . . . ?
C48 C55 C65 C11 -0.6(4) . . . . ?
C50 C24 C44 C58 -0.1(3) . . . . ?
C50 C36 C38 P1 -172.98(17) . . . . ?
C50 C36 C38 C58 -0.2(3) . . . . ?
C51 O4 C71 C75 172.7(3) . . . . ?
C59 C13 C25 P1 172.74(19) . . . . ?
C59 C13 C25 C45 -0.5(3) . . . . ?
C63 N1 C14 C12 156.62(17) . . . . ?
C63 N1 C14 C30 35.5(2) . . . . ?
C63 N1 C17 C76 -141.4(2) . . . . ?
C70 C51 C78 C46 2.2(3) . . . . ?
C71 O4 C51 C70 -177.6(2) . . . . ?
C71 O4 C51 C78 0.9(4) . . . . ?
C76 C12 C14 N1 -32.5(2) . . . . ?
C76 C12 C14 C30 82.1(2) . . . . ?
C78 C51 C70 C32 -2.4(3) . . . . ?
P2 C4 C47 C2 93.06(18) . . . . ?
P2 C4 C64 N2 -83.92(18) . . . . ?
P2 C4 C64 C28 160.33(16) . . . . ?
O1 C26 C56 C8 -178.6(2) . . . . ?
N2 C2 C47 C4 10.9(2) . . . . ?
C1 C8 C56 C26 -0.6(3) . . . . ?
C1 C10 C20 C26 0.0(3) . . . . ?
C1 C22 C28 C27 -2.6(4) . . . . ?
C1 C22 C28 C64 174.56(18) . . . . ?
C2 N2 C53 C27 -81.4(3) . . . . ?
C2 N2 C64 C4 -29.6(2) . . . . ?
C2 N2 C64 C28 91.08(18) . . . . ?
C3 C61 C68 C80 0.9(4) . . . . ?
C4 P2 C54 C21 -173.27(18) . . . . ?
C4 P2 C54 C41 14.2(2) . . . . ?
C4 P2 C66 C60 -35.86(19) . . . . ?
C4 P2 C66 C62 153.85(16) . . . . ?
C4 P2 C80 C43 -78.45(18) . . . . ?
C4 P2 C80 C68 93.82(19) . . . . ?
C8 C1 C10 C20 0.6(3) . . . . ?
C8 C1 C22 C28 -168.7(2) . . . . ?
C10 C1 C8 C56 -0.2(3) . . . . ?
C10 C1 C22 C28 8.1(3) . . . . ?
C10 C20 C26 O1 178.9(2) . . . . ?
C10 C20 C26 C56 -0.9(3) . . . . ?
C15 C21 C54 P2 -173.01(19) . . . . ?
C15 C21 C54 C41 -0.4(4) . . . . ?
C20 C26 C56 C8 1.2(3) . . . . ?
C21 C15 C42 C34 -0.6(4) . . . . ?
C22 C1 C8 C56 176.9(2) . . . . ?
C22 C1 C10 C20 -176.28(19) . . . . ?
C22 C28 C64 N2 -164.84(19) . . . . ?
C22 C28 C64 C4 -49.7(3) . . . . ?
C26 O1 C33 C69 175.9(2) . . . . ?
C27 C28 C64 N2 12.9(2) . . . . ?
C27 C28 C64 C4 128.02(19) . . . . ?
C28 C27 C53 N2 -27.8(3) . . . . ?
C33 O1 C26 C20 -1.3(3) . . . . ?
C33 O1 C26 C56 178.5(2) . . . . ?
C34 C41 C54 P2 172.23(19) . . . . ?
C34 C41 C54 C21 -0.2(3) . . . . ?
C40 C52 C62 C66 1.2(3) . . . . ?
C41 C34 C42 C15 0.0(4) . . . . ?
C42 C15 C21 C54 0.8(4) . . . . ?
C42 C34 C41 C54 0.4(4) . . . . ?
C47 C4 C64 N2 35.21(19) . . . . ?
C47 C4 C64 C28 -80.5(2) . . . . ?
C52 C40 C74 C60 -0.2(3) . . . . ?
C52 C62 C66 P2 170.14(16) . . . . ?
C52 C62 C66 C60 0.0(3) . . . . ?
C53 N2 C2 C47 127.6(2) . . . . ?
C53 N2 C64 C4 -151.15(17) . . . . ?
C53 N2 C64 C28 -30.5(2) . . . . ?
C53 C27 C28 C22 -173.5(2) . . . . ?
C53 C27 C28 C64 8.9(2) . . . . ?
C54 P2 C4 C47 67.02(18) . . . . ?
C54 P2 C4 C64 -178.77(16) . . . . ?
C54 P2 C66 C60 83.20(17) . . . . ?
C54 P2 C66 C62 -87.08(18) . . . . ?
C54 P2 C80 C43 161.15(16) . . . . ?
C54 P2 C80 C68 -26.6(2) . . . . ?
C61 C3 C72 C43 1.6(4) . . . . ?
C61 C68 C80 P2 -172.57(19) . . . . ?
C61 C68 C80 C43 -0.3(3) . . . . ?
C64 N2 C2 C47 11.6(2) . . . . ?
C64 N2 C53 C27 36.6(2) . . . . ?
C64 C4 C47 C2 -27.7(2) . . . . ?
C66 P2 C4 C47 -176.05(15) . . . . ?
C66 P2 C4 C64 -61.84(19) . . . . ?
C66 P2 C54 C21 66.5(2) . . . . ?
C66 P2 C54 C41 -106.02(19) . . . . ?
C66 P2 C80 C43 44.98(19) . . . . ?
C66 P2 C80 C68 -142.74(18) . . . . ?
C66 C60 C74 C40 1.4(3) . . . . ?
C72 C3 C61 C68 -1.6(4) . . . . ?
C72 C43 C80 P2 172.58(17) . . . . ?
C72 C43 C80 C68 0.3(3) . . . . ?
C74 C40 C52 C62 -1.1(3) . . . . ?
C74 C60 C66 P2 -171.54(15) . . . . ?
C74 C60 C66 C62 -1.3(3) . . . . ?
C80 P2 C4 C47 -53.11(17) . . . . ?
C80 P2 C4 C64 61.10(18) . . . . ?
C80 P2 C54 C21 -52.4(2) . . . . ?
C80 P2 C54 C41 135.02(18) . . . . ?
C80 P2 C66 C60 -158.70(16) . . . . ?
C80 P2 C66 C62 31.02(19) . . . . ?
C80 C43 C72 C3 -1.0(3) . . . . ?
